data_2229832
loop_
_publ_author_name
'Stahl, Kenny'
'Frankaer, Christian G.'
'Raffalt, Anders C.'
'S\/orensen, S\/oren R.'
'Andersen, Jens E. T.'

_publ_section_title
;
 Polymeric strontium ranelate nonahydrate
;
_journal_coeditor_code SI2343
_journal_issue 4
_journal_name_full 'Acta Crystallographica Section E'
_journal_page_first m471
_journal_page_last m472
_journal_paper_doi 10.1107/S1600536811010099
_journal_volume 67
_journal_year 2011
_chemical_formula_iupac '[Sr2 (C12 H6 N2 O8 S) (H2 O1)5], 3.79H2 O'
_chemical_formula_moiety 'C12 H6 N2 O8 S, 2Sr, 8.79(H2 O)'
_chemical_formula_sum 'C12 H23.58 N2 O16.79 S Sr2'
_chemical_formula_weight 671.84
_chemical_name_common
;
Strontium ranelate nonahydrate
;
_chemical_name_systematic
;
Poly[[\m-aqua-tetraaqua{\m-5-[bis(carboxylatomethyl)amino]-3-
carboxylatomethyl-4-cyanothiophene-2-carboxylato}distrontium(II)]
tetrahydrate]
;
_space_group_IT_number 2
_symmetry_cell_setting triclinic
_symmetry_space_group_name_Hall '-P 1'
_symmetry_space_group_name_H-M 'P -1'
_atom_sites_solution_hydrogens geom
_atom_sites_solution_primary direct
_atom_sites_solution_secondary difmap
_audit_creation_method SHELXL97
_cell_angle_alpha 109.8800(10)
_cell_angle_beta 97.1480(10)
_cell_angle_gamma 105.3210(10)
_cell_formula_units_Z 2
_cell_length_a 8.3585(3)
_cell_length_b 12.3865(5)
_cell_length_c 12.6474(5)
_cell_measurement_reflns_used 6752
_cell_measurement_temperature 120(2)
_cell_measurement_theta_max 30.60
_cell_measurement_theta_min 2.60
_cell_volume 1154.00(8)
_computing_cell_refinement 'SAINT-Plus (Bruker, 1999)'
_computing_data_collection 'SMART (Bruker, 1999)'
_computing_data_reduction 'SAINT-Plus (Bruker, 1999)'
_computing_molecular_graphics 'ORTEP-3 (Farrugia, 1997) and ATOMS (Dowty, 2000)'
_computing_publication_material 'SHELXL97 (Sheldrick, 2008)'
_computing_structure_refinement 'SHELXL97 (Sheldrick, 2008)'
_computing_structure_solution 'SHELXS97 (Sheldrick, 2008)'
_diffrn_ambient_temperature 120(2)
_diffrn_measured_fraction_theta_full 0.983
_diffrn_measured_fraction_theta_max 0.911
_diffrn_measurement_device_type 'Bruker SMART APEX'
_diffrn_measurement_method '\w scan, frame data integration'
_diffrn_radiation_monochromator graphite
_diffrn_radiation_source 'fine-focus sealed tube'
_diffrn_radiation_type MoK\a
_diffrn_radiation_wavelength 0.71073
_diffrn_reflns_av_R_equivalents 0.0321
_diffrn_reflns_av_sigmaI/netI 0.0463
_diffrn_reflns_limit_h_max 12
_diffrn_reflns_limit_h_min -12
_diffrn_reflns_limit_k_max 17
_diffrn_reflns_limit_k_min -17
_diffrn_reflns_limit_l_max 18
_diffrn_reflns_limit_l_min -18
_diffrn_reflns_number 17404
_diffrn_reflns_theta_full 29.00
_diffrn_reflns_theta_max 30.87
_diffrn_reflns_theta_min 2.60
_diffrn_standards_decay_% 0
_diffrn_standards_interval_count 0
_diffrn_standards_interval_time 0
_diffrn_standards_number 0
_exptl_absorpt_coefficient_mu 4.795
_exptl_absorpt_correction_T_max 0.710
_exptl_absorpt_correction_T_min 0.574
_exptl_absorpt_correction_type multi-scan
_exptl_absorpt_process_details '(SADABS; Sheldrick, 2002)'
_exptl_crystal_colour colorless
_exptl_crystal_density_diffrn 1.933
_exptl_crystal_density_method 'not measured'
_exptl_crystal_description tabular
_exptl_crystal_F_000 671.8
_exptl_crystal_size_max 0.15
_exptl_crystal_size_mid 0.10
_exptl_crystal_size_min 0.07
_refine_diff_density_max 1.481
_refine_diff_density_min -1.234
_refine_ls_extinction_method none
_refine_ls_goodness_of_fit_ref 1.022
_refine_ls_hydrogen_treatment mixed
_refine_ls_matrix_type full
_refine_ls_number_parameters 375
_refine_ls_number_reflns 6617
_refine_ls_number_restraints 21
_refine_ls_restrained_S_all 1.022
_refine_ls_R_factor_all 0.0476
_refine_ls_R_factor_gt 0.0330
_refine_ls_shift/su_max 0.002
_refine_ls_shift/su_mean 0.000
_refine_ls_structure_factor_coef Fsqd
_refine_ls_weighting_details 'calc w=1/[\s^2^(Fo^2^)+(0.0383P)^2^] where P=(Fo^2^+2Fc^2^)/3'
_refine_ls_weighting_scheme calc
_refine_ls_wR_factor_gt 0.0705
_refine_ls_wR_factor_ref 0.0751
_reflns_number_gt 5375
_reflns_number_total 6617
_reflns_threshold_expression I>2\s(I)
_cod_data_source_file si2343.cif
_cod_data_source_block I
_cod_database_code 2229832
_cod_database_fobs_code 2229832

loop_
_symmetry_equiv_pos_as_xyz
'x, y, z'
'-x, -y, -z'

loop_
_atom_site_type_symbol
_atom_site_label
_atom_site_fract_x
_atom_site_fract_y
_atom_site_fract_z
_atom_site_U_iso_or_equiv
_atom_site_adp_type
_atom_site_calc_flag
_atom_site_refinement_flags
_atom_site_occupancy
_atom_site_disorder_assembly
_atom_site_disorder_group
Sr Sr1 0.52281(3) 0.38668(2) 0.836097(18) 0.01665(6) Uani d . 1 . .
Sr Sr2 0.26745(3) 0.029136(18) 0.557006(17) 0.01072(6) Uani d . 1 . .
S S1 0.13839(8) 0.40229(5) 0.50122(5) 0.01584(12) Uani d . 1 . .
C C1 0.1878(3) 0.4919(2) 0.6477(2) 0.0160(5) Uani d . 1 . .
C C2 0.3059(3) 0.6056(2) 0.6709(2) 0.0183(5) Uani d . 1 . .
C C3 0.3561(3) 0.6182(2) 0.5698(2) 0.0168(5) Uani d . 1 . .
C C4 0.2738(3) 0.5158(2) 0.4721(2) 0.0169(5) Uani d . 1 . .
C C5 0.3781(4) 0.7012(2) 0.7831(2) 0.0237(6) Uani d . 1 . .
N N1 0.4382(4) 0.7807(2) 0.8712(2) 0.0373(7) Uani d . 1 . .
C C6 0.4862(3) 0.7305(2) 0.5736(2) 0.0187(5) Uani d . 1 . .
H H6A 0.5431 0.7077 0.5091 0.022 Uiso calc R 1 . .
H H6B 0.5745 0.7663 0.6470 0.022 Uiso calc R 1 . .
C C7 0.4063(3) 0.8258(2) 0.5642(2) 0.0140(4) Uani d . 1 . .
O O1 0.3026(2) 0.85078(16) 0.62454(15) 0.0218(4) Uani d . 1 . .
O O2 0.4503(2) 0.87870(15) 0.49792(15) 0.0168(3) Uani d . 1 . .
C C8 0.2835(3) 0.4871(2) 0.3498(2) 0.0208(5) Uani d . 1 . .
O O3 0.3592(3) 0.57144(17) 0.32159(17) 0.0293(4) Uani d . 1 . .
O O4 0.2095(3) 0.37659(16) 0.28052(16) 0.0253(4) Uani d . 1 . .
N N2 0.1127(3) 0.44571(17) 0.71912(16) 0.0138(4) Uani d . 1 . .
C C9 0.0097(3) 0.3176(2) 0.6705(2) 0.0147(4) Uani d . 1 . .
H H9A -0.0850 0.3036 0.6067 0.018 Uiso calc R 1 . .
H H9B -0.0415 0.2978 0.7309 0.018 Uiso calc R 1 . .
C C10 0.1092(3) 0.2303(2) 0.62385(19) 0.0125(4) Uani d . 1 . .
O O5 0.2644(2) 0.25859(14) 0.67064(14) 0.0150(3) Uani d . 1 . .
O O6 0.0259(2) 0.13041(14) 0.54187(13) 0.0141(3) Uani d . 1 . .
C C11 0.0937(3) 0.5241(2) 0.82968(19) 0.0167(5) Uani d . 1 . .
H H11A -0.0207 0.4870 0.8398 0.020 Uiso calc R 1 . .
H H11B 0.0977 0.6033 0.8259 0.020 Uiso calc R 1 . .
C C12 0.2261(3) 0.5475(2) 0.9357(2) 0.0177(5) Uani d . 1 . .
O O7 0.2069(3) 0.60995(17) 1.03249(15) 0.0266(4) Uani d . 1 . .
O O8 0.3467(2) 0.50536(16) 0.92535(15) 0.0213(4) Uani d . 1 . .
O O21 0.1336(2) 0.04188(16) 0.73788(14) 0.0177(4) Uani d D 1 . .
H H21A 0.195(3) 0.096(2) 0.7968(19) 0.027 Uiso d D 1 . .
H H21B 0.111(4) -0.021(2) 0.753(3) 0.027 Uiso d D 1 . .
O O22 0.5486(2) 0.16837(18) 0.73157(15) 0.0218(4) Uani d D 1 . .
H H22A 0.608(4) 0.162(3) 0.686(2) 0.033 Uiso d D 1 . .
H H22B 0.572(4) 0.129(3) 0.768(3) 0.033 Uiso d D 1 . .
O O23 0.2011(2) -0.02488(19) 0.33592(16) 0.0246(4) Uani d D 1 . .
H H23A 0.102(3) -0.035(3) 0.311(3) 0.037 Uiso d D 1 . .
H H23B 0.249(4) -0.006(3) 0.291(2) 0.037 Uiso d D 1 . .
O O24 -0.0724(3) 0.17943(17) 0.24069(16) 0.0233(4) Uani d D 1 . .
H H24A -0.138(4) 0.198(3) 0.282(3) 0.035 Uiso d D 1 . .
H H24B 0.015(3) 0.240(2) 0.260(3) 0.035 Uiso d D 1 . .
O O25 0.3787(3) 0.23012(19) 0.92443(16) 0.0299(5) Uani d D 1 . .
H H25A 0.430(4) 0.204(3) 0.965(3) 0.045 Uiso d D 1 . .
H H25B 0.316(4) 0.259(3) 0.958(3) 0.045 Uiso d D 1 . .
O O26 0.6112(3) 1.0182(2) 0.83803(19) 0.0321(5) Uani d D 1 . .
H H26A 0.686(5) 1.030(5) 0.897(3) 0.048 Uiso d PD 0.67 . .
H H26B 0.549(6) 1.037(5) 0.885(4) 0.048 Uiso d PD 0.67 . .
H H26C 0.532(5) 0.952(3) 0.823(5) 0.048 Uiso d PD 0.67 . .
O O27 0.7186(3) 0.6180(2) 0.91336(19) 0.0194(6) Uani d PD 0.790(4) . .
H H27A 0.740(5) 0.626(4) 0.854(2) 0.029 Uiso d PD 0.79 . .
H H27B 0.811(4) 0.640(4) 0.959(3) 0.029 Uiso d PD 0.79 . .
O O28 0.1058(3) 0.92663(19) 0.99457(17) 0.0302(5) Uani d D 1 . .
H H28A 0.111(5) 0.896(3) 0.9290(18) 0.045 Uiso d D 1 . .
H H28B 0.041(8) 0.966(6) 1.000(7) 0.045 Uiso d PD 0.50 . .
H H28C 0.059(8) 0.873(5) 1.015(6) 0.045 Uiso d PD 0.50 . .
O O29 0.0120(4) 0.7429(3) 1.0829(2) 0.0287(7) Uani d PD 0.790(4) . .
H H29A 0.073(7) 0.701(5) 1.058(6) 0.043 Uiso d PD 0.53 . .
H H29B 0.045(9) 0.806(4) 1.071(6) 0.043 Uiso d PD 0.53 . .
H H29C -0.024(10) 0.732(8) 1.016(3) 0.043 Uiso d PD 0.53 . .
O O30 -0.0951(12) 0.6963(8) 0.9739(8) 0.023(2) Uiso d P 0.210(4) . .

loop_
_atom_site_aniso_label
_atom_site_aniso_U_11
_atom_site_aniso_U_22
_atom_site_aniso_U_33
_atom_site_aniso_U_12
_atom_site_aniso_U_13
_atom_site_aniso_U_23
Sr1 0.01489(12) 0.02075(12) 0.00915(10) 0.00204(9) 0.00133(8) 0.00307(9)
Sr2 0.01086(11) 0.01068(10) 0.00940(10) 0.00340(8) 0.00144(7) 0.00290(8)
S1 0.0195(3) 0.0115(3) 0.0149(3) 0.0032(2) 0.0029(2) 0.0051(2)
C1 0.0158(12) 0.0144(11) 0.0177(11) 0.0064(9) -0.0008(9) 0.0067(9)
C2 0.0197(12) 0.0133(11) 0.0215(12) 0.0061(10) -0.0004(10) 0.0078(10)
C3 0.0133(11) 0.0122(11) 0.0255(12) 0.0049(9) 0.0006(9) 0.0087(10)
C4 0.0164(12) 0.0138(11) 0.0241(12) 0.0060(9) 0.0057(10) 0.0105(10)
C5 0.0287(15) 0.0139(12) 0.0256(13) 0.0010(11) -0.0027(11) 0.0120(11)
N1 0.0485(17) 0.0204(12) 0.0261(13) -0.0078(11) -0.0058(12) 0.0083(10)
C6 0.0129(11) 0.0152(12) 0.0301(13) 0.0046(9) 0.0032(10) 0.0122(10)
C7 0.0120(11) 0.0104(10) 0.0167(11) 0.0015(8) 0.0008(9) 0.0042(9)
O1 0.0269(10) 0.0231(9) 0.0262(9) 0.0140(8) 0.0147(8) 0.0152(8)
O2 0.0174(9) 0.0160(8) 0.0201(8) 0.0055(7) 0.0065(7) 0.0101(7)
C8 0.0220(13) 0.0200(13) 0.0260(13) 0.0100(11) 0.0119(11) 0.0111(11)
O3 0.0386(12) 0.0209(10) 0.0317(11) 0.0058(9) 0.0167(9) 0.0141(9)
O4 0.0348(11) 0.0179(9) 0.0252(10) 0.0072(8) 0.0152(8) 0.0092(8)
N2 0.0185(10) 0.0084(9) 0.0109(9) 0.0030(8) 0.0002(7) 0.0016(7)
C9 0.0142(11) 0.0121(11) 0.0150(11) 0.0029(9) 0.0014(9) 0.0038(9)
C10 0.0157(11) 0.0109(10) 0.0106(10) 0.0022(9) 0.0027(8) 0.0056(8)
O5 0.0125(8) 0.0144(8) 0.0140(8) 0.0033(6) -0.0023(6) 0.0032(6)
O6 0.0140(8) 0.0104(8) 0.0127(8) 0.0016(6) -0.0014(6) 0.0016(6)
C11 0.0195(12) 0.0164(11) 0.0125(11) 0.0096(10) 0.0008(9) 0.0017(9)
C12 0.0235(13) 0.0113(11) 0.0151(11) 0.0023(9) 0.0003(9) 0.0055(9)
O7 0.0378(12) 0.0255(10) 0.0124(8) 0.0109(9) 0.0040(8) 0.0028(7)
O8 0.0213(9) 0.0194(9) 0.0199(9) 0.0077(7) -0.0036(7) 0.0056(7)
O21 0.0200(9) 0.0184(9) 0.0120(8) 0.0043(7) 0.0025(7) 0.0046(7)
O22 0.0186(9) 0.0305(10) 0.0139(9) 0.0109(8) 0.0024(7) 0.0043(8)
O23 0.0172(9) 0.0421(12) 0.0195(9) 0.0106(9) 0.0070(8) 0.0164(9)
O24 0.0270(11) 0.0201(9) 0.0198(9) 0.0028(8) 0.0098(8) 0.0066(8)
O25 0.0413(13) 0.0248(11) 0.0151(9) 0.0009(9) 0.0046(9) 0.0060(8)
O26 0.0299(12) 0.0322(12) 0.0283(11) 0.0011(10) 0.0029(9) 0.0131(10)
O27 0.0243(13) 0.0161(11) 0.0129(11) 0.0003(9) 0.0054(9) 0.0042(9)
O28 0.0422(14) 0.0295(12) 0.0163(9) 0.0133(10) 0.0022(9) 0.0060(9)
O29 0.0313(15) 0.0330(15) 0.0249(14) 0.0161(12) 0.0070(11) 0.0107(12)

loop_
_atom_type_symbol
_atom_type_description
_atom_type_scat_dispersion_real
_atom_type_scat_dispersion_imag
_atom_type_scat_source
C C 0.0033 0.0016 'International Tables Vol C Tables 4.2.6.8 and 6.1.1.4'
N N 0.0061 0.0033 'International Tables Vol C Tables 4.2.6.8 and 6.1.1.4'
O O 0.0106 0.0060 'International Tables Vol C Tables 4.2.6.8 and 6.1.1.4'
S S 0.1246 0.1234 'International Tables Vol C Tables 4.2.6.8 and 6.1.1.4'
Sr Sr -1.5307 3.2498 'International Tables Vol C Tables 4.2.6.8 and 6.1.1.4'
H H 0.0000 0.0000 'International Tables Vol C Tables 4.2.6.8 and 6.1.1.4'

loop_
_geom_angle_atom_site_label_1
_geom_angle_atom_site_label_2
_geom_angle_atom_site_label_3
_geom_angle_site_symmetry_1
_geom_angle_site_symmetry_3
_geom_angle
_geom_angle_publ_flag
O8 Sr1 O3 . 2_666 117.69(6) ?
O8 Sr1 O5 . . 87.39(5) ?
O3 Sr1 O5 2_666 . 81.32(6) ?
O8 Sr1 O7 . 2_667 118.97(6) ?
O3 Sr1 O7 2_666 2_667 101.51(7) ?
O5 Sr1 O7 . 2_667 146.34(5) ?
O8 Sr1 O25 . . 85.98(7) ?
O3 Sr1 O25 2_666 . 150.13(6) ?
O5 Sr1 O25 . . 81.94(6) ?
O7 Sr1 O25 2_667 . 79.69(7) ?
O8 Sr1 O22 . . 147.38(6) ?
O3 Sr1 O22 2_666 . 83.58(6) ?
O5 Sr1 O22 . . 70.82(5) ?
O7 Sr1 O22 2_667 . 76.14(6) ?
O25 Sr1 O22 . . 67.59(6) ?
O8 Sr1 O27 . . 74.49(7) ?
O3 Sr1 O27 2_666 . 70.14(7) ?
O5 Sr1 O27 . . 132.72(6) ?
O7 Sr1 O27 2_667 . 77.82(7) ?
O25 Sr1 O27 . . 137.67(6) ?
O22 Sr1 O27 . . 138.07(7) ?
O8 Sr1 O8 . 2_667 70.87(6) ?
O3 Sr1 O8 2_666 2_667 130.40(6) ?
O5 Sr1 O8 . 2_667 147.09(6) ?
O7 Sr1 O8 2_667 2_667 48.19(5) ?
O25 Sr1 O8 . 2_667 72.41(6) ?
O22 Sr1 O8 . 2_667 115.58(5) ?
O27 Sr1 O8 . 2_667 65.82(6) ?
O6 Sr2 O23 2_556 . 69.11(6) ?
O6 Sr2 O2 2_556 2_666 138.88(5) ?
O23 Sr2 O2 . 2_666 71.52(6) ?
O6 Sr2 O21 2_556 . 79.58(5) ?
O23 Sr2 O21 . . 145.03(6) ?
O2 Sr2 O21 2_666 . 141.51(5) ?
O6 Sr2 O6 2_556 . 68.34(6) ?
O23 Sr2 O6 . . 81.03(5) ?
O2 Sr2 O6 2_666 . 116.53(5) ?
O21 Sr2 O6 . . 73.03(5) ?
O6 Sr2 O2 2_556 1_545 96.94(5) ?
O23 Sr2 O2 . 1_545 81.54(6) ?
O2 Sr2 O2 2_666 1_545 65.68(6) ?
O21 Sr2 O2 . 1_545 118.40(5) ?
O6 Sr2 O2 . 1_545 160.37(5) ?
O6 Sr2 O1 2_556 1_545 79.58(5) ?
O23 Sr2 O1 . 1_545 116.26(6) ?
O2 Sr2 O1 2_666 1_545 108.25(5) ?
O21 Sr2 O1 . 1_545 71.00(5) ?
O6 Sr2 O1 . 1_545 135.19(5) ?
O2 Sr2 O1 1_545 1_545 48.34(5) ?
O6 Sr2 O22 2_556 . 156.57(6) ?
O23 Sr2 O22 . . 133.65(6) ?
O2 Sr2 O22 2_666 . 62.33(5) ?
O21 Sr2 O22 . . 79.68(6) ?
O6 Sr2 O22 . . 115.27(5) ?
O2 Sr2 O22 1_545 . 83.49(5) ?
O1 Sr2 O22 1_545 . 83.47(6) ?
O6 Sr2 O5 2_556 . 114.87(5) ?
O23 Sr2 O5 . . 109.66(6) ?
O2 Sr2 O5 2_666 . 89.11(5) ?
O21 Sr2 O5 . . 69.47(5) ?
O6 Sr2 O5 . . 48.56(5) ?
O2 Sr2 O5 1_545 . 148.19(5) ?
O1 Sr2 O5 1_545 . 133.93(5) ?
O22 Sr2 O5 . . 67.10(5) ?
C1 S1 C4 . . 92.44(12) ?
N2 C1 C2 . . 130.8(2) ?
N2 C1 S1 . . 119.08(17) ?
C2 C1 S1 . . 110.09(19) ?
C1 C2 C5 . . 125.2(2) ?
C1 C2 C3 . . 113.4(2) ?
C5 C2 C3 . . 121.3(2) ?
C4 C3 C2 . . 111.8(2) ?
C4 C3 C6 . . 124.9(2) ?
C2 C3 C6 . . 123.3(2) ?
C3 C4 C8 . . 131.1(2) ?
C3 C4 S1 . . 112.22(19) ?
C8 C4 S1 . . 116.67(18) ?
N1 C5 C2 . . 177.5(3) ?
C3 C6 C7 . . 112.26(19) ?
C3 C6 H6A . . 109.2 ?
C7 C6 H6A . . 109.2 ?
C3 C6 H6B . . 109.2 ?
C7 C6 H6B . . 109.2 ?
H6A C6 H6B . . 107.9 ?
O1 C7 O2 . . 122.2(2) ?
O1 C7 C6 . . 119.1(2) ?
O2 C7 C6 . . 118.7(2) ?
O3 C8 O4 . . 125.2(2) ?
O3 C8 C4 . . 118.9(2) ?
O4 C8 C4 . . 115.9(2) ?
C1 N2 C9 . . 117.63(19) ?
C1 N2 C11 . . 121.82(19) ?
C9 N2 C11 . . 118.5(2) ?
N2 C9 C10 . . 114.24(19) ?
N2 C9 H9A . . 108.7 ?
C10 C9 H9A . . 108.7 ?
N2 C9 H9B . . 108.7 ?
C10 C9 H9B . . 108.7 ?
H9A C9 H9B . . 107.6 ?
O5 C10 O6 . . 123.3(2) ?
O5 C10 C9 . . 119.92(19) ?
O6 C10 C9 . . 116.7(2) ?
N2 C11 C12 . . 115.7(2) ?
N2 C11 H11A . . 108.3 ?
C12 C11 H11A . . 108.3 ?
N2 C11 H11B . . 108.3 ?
C12 C11 H11B . . 108.3 ?
H11A C11 H11B . . 107.4 ?
O8 C12 O7 . . 122.9(2) ?
O8 C12 C11 . . 120.5(2) ?
O7 C12 C11 . . 116.7(2) ?
H21A O21 H21B . . 106(3) ?
H22A O22 H22B . . 104(3) ?
H23A O23 H23B . . 104(3) ?
H24A O24 H24B . . 108(3) ?
H25A O25 H25B . . 109(4) ?
H26A O26 H26B . . 87(5) ?
H26A O26 H26C . . 108(5) ?
H26B O26 H26C . . 75(5) ?
H27A O27 H27B . . 107(4) ?
H28A O28 H28B . . 111(6) ?
H28A O28 H28C . . 109(6) ?
H28B O28 H28C . . 103(7) ?
H29A O29 H29B . . 107(7) ?
H29A O29 H29C . . 87(6) ?
H29B O29 H29C . . 68(6) ?

loop_
_geom_bond_atom_site_label_1
_geom_bond_atom_site_label_2
_geom_bond_site_symmetry_2
_geom_bond_distance
_geom_bond_publ_flag
Sr1 O8 . 2.4557(18) y
Sr1 O3 2_666 2.4782(19) y
Sr1 O5 . 2.5234(16) y
Sr1 O7 2_667 2.6149(19) y
Sr1 O25 . 2.652(2) y
Sr1 O22 . 2.6560(19) y
Sr1 O27 . 2.657(2) y
Sr1 O8 2_667 2.7834(17) y
Sr2 O6 2_556 2.5452(16) y
Sr2 O23 . 2.5921(18) y
Sr2 O2 2_666 2.6222(17) y
Sr2 O21 . 2.6445(17) y
Sr2 O6 . 2.6628(16) y
Sr2 O2 1_545 2.6848(16) y
Sr2 O1 1_545 2.6944(17) y
Sr2 O22 . 2.7108(18) y
Sr2 O5 . 2.7228(16) y
S1 C1 . 1.733(2) ?
S1 C4 . 1.735(2) ?
C1 N2 . 1.358(3) ?
C1 C2 . 1.398(3) ?
C2 C5 . 1.431(4) ?
C2 C3 . 1.439(4) ?
C3 C4 . 1.368(3) ?
C3 C6 . 1.504(3) ?
C4 C8 . 1.482(4) ?
C5 N1 . 1.148(3) ?
C6 C7 . 1.532(3) ?
C6 H6A . 0.9900 ?
C6 H6B . 0.9900 ?
C7 O1 . 1.256(3) ?
C7 O2 . 1.261(3) ?
C8 O3 . 1.257(3) ?
C8 O4 . 1.275(3) ?
N2 C9 . 1.456(3) ?
N2 C11 . 1.462(3) ?
C9 C10 . 1.540(3) ?
C9 H9A . 0.9900 ?
C9 H9B . 0.9900 ?
C10 O5 . 1.258(3) ?
C10 O6 . 1.258(3) ?
C11 C12 . 1.517(3) ?
C11 H11A . 0.9900 ?
C11 H11B . 0.9900 ?
C12 O8 . 1.253(3) ?
C12 O7 . 1.262(3) ?
O21 H21A . 0.809(18) ?
O21 H21B . 0.845(17) ?
O22 H22A . 0.808(18) ?
O22 H22B . 0.819(17) ?
O23 H23A . 0.807(18) ?
O23 H23B . 0.798(18) ?
O24 H24A . 0.823(18) ?
O24 H24B . 0.837(18) ?
O25 H25A . 0.819(18) ?
O25 H25B . 0.796(18) ?
O26 H26A . 0.850(19) ?
O26 H26B . 0.849(19) ?
O26 H26C . 0.85(2) ?
O27 H27A . 0.827(19) ?
O27 H27B . 0.823(19) ?
O28 H28A . 0.799(18) ?
O28 H28B . 0.82(2) ?
O28 H28C . 0.82(2) ?
O29 H29A . 0.83(2) ?
O29 H29B . 0.83(2) ?
O29 H29C . 0.82(2) ?
O27 O30 1_655 1.534(10) ?
O29 O30 . 1.383(10) ?

loop_
_geom_hbond_atom_site_label_D
_geom_hbond_atom_site_label_H
_geom_hbond_atom_site_label_A
_geom_hbond_site_symmetry_A
_geom_hbond_distance_DH
_geom_hbond_distance_HA
_geom_hbond_distance_DA
_geom_hbond_angle_DHA
O21 H21A O25 1 0.809(18) 1.982(18) 2.781(3) 169(3)
O21 H21B O24 2_556 0.845(17) 1.931(18) 2.765(3) 169(3)
O22 H22A O2 2_666 0.808(18) 2.16(3) 2.761(2) 131(3)
O22 H22B O26 1_545 0.819(17) 1.940(18) 2.755(3) 173(3)
O23 H23A O21 2_556 0.807(18) 1.962(18) 2.766(3) 174(4)
O23 H23B O26 2_666 0.798(18) 2.11(2) 2.867(3) 159(3)
O24 H24A O1 2_566 0.823(18) 2.03(2) 2.760(3) 148(3)
O24 H24B O4 1 0.837(18) 1.925(18) 2.756(3) 172(3)
O25 H25A N1 2_667 0.819(18) 2.15(2) 2.898(3) 152(3)
O25 H25B O27 2_667 0.796(18) 1.93(2) 2.648(3) 150(4)
O26 H26A O28 2_677 0.850(19) 1.90(2) 2.731(3) 164(5)
O26 H26C N1 . 0.85(2) 2.37(4) 3.108(3) 146(5)
O27 H27A O4 2_666 0.827(19) 1.79(2) 2.615(3) 172(4)
O27 H27B O29 1_655 0.823(19) 1.94(2) 2.727(4) 160(4)
O28 H28A O24 2_566 0.799(18) 1.97(2) 2.756(3) 167(4)
O28 H28B O28 2_577 0.82(2) 2.02(2) 2.835(4) 174(8)
O28 H28C O29 . 0.82(2) 2.04(3) 2.836(4) 164(7)
O29 H29A O7 . 0.83(2) 1.78(2) 2.595(3) 168(7)
O29 H29B O28 . 0.83(2) 2.03(3) 2.836(4) 164(7)
